data_2107235
loop_
_publ_author_name
'Bruno, E.'
'Chiari, G.'
'Facchinelli, A.'

_publ_section_title
;
 Anorthite quenched from 1530 grad celsius. I. Structure refinement
;
_journal_name_full 'Acta Crystallographica B (24,1968-38,1982)'
_journal_page_first 3270
_journal_page_last 3279
_journal_volume 32
_journal_year 1976
_chemical_formula_sum 'Al2 Ca O8 Si2'
_chemical_name_systematic 'Ca (Al2 Si2 O8)'
_space_group_IT_number 2
_symmetry_space_group_name_Hall '-P 1'
_symmetry_space_group_name_H-M 'P -1'
_cell_angle_alpha 93.3
_cell_angle_beta 115.79
_cell_angle_gamma 91.12
_cell_formula_units_Z 8
_cell_length_a 8.186
_cell_length_b 12.876
_cell_length_c 14.182
_cell_volume 1342.046
_citation_journal_id_ASTM ACBCAR
_cod_data_source_file Bruno_ACBCAR_1976_312.cif
_cod_data_source_block Al2Ca1O8Si2
_cod_original_formula_sum 'Al2 Ca1 O8 Si2'
_cod_database_code 2107235

loop_
_symmetry_equiv_pos_as_xyz
x,y,z
-x,-y,-z

loop_
_atom_site_label
_atom_site_type_symbol
_atom_site_fract_x
_atom_site_fract_y
_atom_site_fract_z
_atom_site_occupancy
_atom_site_U_iso_or_equiv
O4 O-2 0.5201 0.6295 0.9933 1 0.0
Al6 Al+3 0.5071 0.3172 0.6202 1 0.0
Si13 Si+4 0.6742 0.881 0.1863 1 0.0
O8 O-2 0.0751 0.4911 0.1309 1 0.0
O24 O-2 0.4959 0.1878 0.1026 1 0.0
O3 O-2 0.9864 0.1243 0.4874 1 0.0
O21 O-2 0.9994 0.6761 0.1119 1 0.0
O20 O-2 0.5135 0.792 0.1531 1 0.0
Si12 Si+4 0.1781 0.6082 0.1523 1 0.0
O10 O-2 0.3272 0.5973 0.6002 1 0.0
O25 O-2 0.1785 0.0973 0.1914 1 0.0
Ca4 Ca+2 0.7635 0.5092 0.07 1 0.0
O31 O-2 0.1708 0.8575 0.717 1 0.0
Si8 Si+4 0.4991 0.3119 0.1132 1 0.0
O13 O-2 0.817 0.8535 0.1395 1 0.0
O7 O-2 0.5713 0.9905 0.6435 1 0.0
Si11 Si+4 0.6768 0.1032 0.6639 1 0.0
Al3 Al+3 0.0082 0.161 0.6111 1 0.0
O27 O-2 0.2105 0.1033 0.6873 1 0.0
Al5 Al+3 0.9928 0.8127 0.1187 1 0.0
O1 O-2 0.0281 0.1302 0.9944 1 0.0
O12 O-2 0.2898 0.6036 0.0816 1 0.0
O26 O-2 0.6993 0.6086 0.6836 1 0.0
O6 O-2 0.0731 0.4906 0.6446 1 0.0
Si7 Si+4 0.0079 0.8213 0.6122 1 0.0
O30 O-2 0.6831 0.3607 0.7283 1 0.0
Al10 Al+3 0.1847 0.6107 0.6644 1 0.0
O17 O-2 0.0186 0.2772 0.141 1 0.0
O32 O-2 0.6984 0.3623 0.2046 1 0.0
O29 O-2 0.2035 0.87 0.2131 1 0.0
Ca2 Ca+2 0.7755 0.5368 0.5424 1 0.0
O18 O-2 0.5102 0.7817 0.6352 1 0.0
Al16 Al+3 0.1828 0.3774 0.1817 1 0.0
Al9 Al+3 0.6896 0.1135 0.1544 1 0.0
Si1 Si+4 0.0106 0.1548 0.1048 1 0.0
Al15 Al+3 0.6833 0.8742 0.6746 1 0.0
Si2 Si+4 0.5033 0.6636 0.6043 1 0.0
O14 O-2 0.3 0.36 0.613 1 0.0
O28 O-2 0.6874 0.5986 0.1984 1 0.0
O19 O-2 0.0202 0.2941 0.6431 1 0.0
O9 O-2 0.8121 0.1031 0.0815 1 0.0
O16 O-2 0.3328 0.3577 0.1288 1 0.0
Si14 Si+4 0.1782 0.3819 0.676 1 0.0
O2 O-2 0.4963 0.6236 0.4887 1 0.0
Al4 Al+3 0.497 0.6673 0.1119 1 0.0
O11 O-2 0.8091 0.0992 0.602 1 0.0
Ca1 Ca+2 0.2662 0.9901 0.0825 1 0.0
O22 O-2 0.5148 0.185 0.6024 1 0.0
Ca3 Ca+2 0.2709 0.0316 0.5441 1 0.0
O15 O-2 0.8124 0.8552 0.6058 1 0.0
O5 O-2 0.5758 0.988 0.1322 1 0.0
O23 O-2 0.016 0.6932 0.5973 1 0.0
